data_2226110
loop_
_publ_author_name
'Xie, Songwen'
'Nusbaum, Dannette A.'
'Stein, Holly J.'
'Pink, Maren'

_publ_section_title
;
 4-(3-Methoxyphenyl)-2,6-dimethylcyclohex-3-enecarboxylic acid
;
_journal_coeditor_code FJ2304
_journal_issue 6
_journal_name_full 'Acta Crystallographica Section E'
_journal_page_first o1443
_journal_paper_doi 10.1107/S1600536810018544
_journal_volume 66
_journal_year 2010
_chemical_formula_iupac 'C16 H20 O3'
_chemical_formula_moiety 'C16 H20 O3'
_chemical_formula_sum 'C16 H20 O3'
_chemical_formula_weight 260.32
_chemical_name_systematic
;
4-(3-Methoxyphenyl)-2,6-dimethylcyclohex-3-enecarboxylic acid
;
_space_group_IT_number 61
_symmetry_cell_setting orthorhombic
_symmetry_space_group_name_Hall '-P 2ac 2ab'
_symmetry_space_group_name_H-M 'P b c a'
_atom_sites_solution_hydrogens geom
_atom_sites_solution_primary direct
_atom_sites_solution_secondary difmap
_cell_angle_alpha 90.00
_cell_angle_beta 90.00
_cell_angle_gamma 90.00
_cell_formula_units_Z 8
_cell_length_a 11.032(2)
_cell_length_b 7.8423(17)
_cell_length_c 32.140(8)
_cell_measurement_reflns_used 2804
_cell_measurement_temperature 100(2)
_cell_measurement_theta_max 15.3
_cell_measurement_theta_min 2.3
_cell_volume 2780.6(10)
_computing_cell_refinement 'SAINT (Bruker, 2007)'
_computing_data_collection 'APEX2 (Bruker, 2007)'
_computing_data_reduction 'SAINT (Bruker, 2007)'
_computing_molecular_graphics 'SHELXTL (Sheldrick, 2008)'
_computing_publication_material 'SHELXTL (Sheldrick, 2008)'
_computing_structure_refinement 'SHELXL97 (Sheldrick, 2008)'
_computing_structure_solution 'SIR2004 (Burla et al., 2005)'
_diffrn_ambient_temperature 100(2)
_diffrn_detector_area_resol_mean 83.33
_diffrn_measured_fraction_theta_full 0.884
_diffrn_measured_fraction_theta_max 0.884
_diffrn_measurement_device 'three-circle goniometer with fixed chi'
_diffrn_measurement_device_type 'Bruker Platform goniometer'
_diffrn_measurement_method 'omega and phi scans'
_diffrn_radiation_monochromator 'diamond 1 1 1'
_diffrn_radiation_source synchrotron
_diffrn_radiation_type synchrotron
_diffrn_radiation_wavelength 0.44280
_diffrn_reflns_av_R_equivalents 0.0498
_diffrn_reflns_av_sigmaI/netI 0.0470
_diffrn_reflns_limit_h_max 13
_diffrn_reflns_limit_h_min -11
_diffrn_reflns_limit_k_max 6
_diffrn_reflns_limit_k_min -8
_diffrn_reflns_limit_l_max 26
_diffrn_reflns_limit_l_min -38
_diffrn_reflns_number 8586
_diffrn_reflns_theta_full 15.28
_diffrn_reflns_theta_max 15.28
_diffrn_reflns_theta_min 0.79
_exptl_absorpt_coefficient_mu 0.054
_exptl_absorpt_correction_T_max 0.9997
_exptl_absorpt_correction_T_min 0.9989
_exptl_absorpt_correction_type multi-scan
_exptl_absorpt_process_details '(SADABS; Bruker, 2007; Blessing, 1995)'
_exptl_crystal_colour colorless
_exptl_crystal_density_diffrn 1.244
_exptl_crystal_density_method 'not measured'
_exptl_crystal_description plate
_exptl_crystal_F_000 1120
_exptl_crystal_size_max 0.02
_exptl_crystal_size_mid 0.01
_exptl_crystal_size_min 0.005
_refine_diff_density_max 0.171
_refine_diff_density_min -0.227
_refine_ls_extinction_method none
_refine_ls_goodness_of_fit_ref 1.105
_refine_ls_hydrogen_treatment mixed
_refine_ls_matrix_type full
_refine_ls_number_parameters 179
_refine_ls_number_reflns 2173
_refine_ls_number_restraints 0
_refine_ls_restrained_S_all 1.105
_refine_ls_R_factor_all 0.0500
_refine_ls_R_factor_gt 0.0368
_refine_ls_shift/su_max 0.001
_refine_ls_shift/su_mean 0.000
_refine_ls_structure_factor_coef Fsqd
_refine_ls_weighting_details 'calc w=1/[\s^2^(Fo^2^)+(0.0707P)^2^+0.0727P] where P=(Fo^2^+2Fc^2^)/3'
_refine_ls_weighting_scheme calc
_refine_ls_wR_factor_gt 0.0982
_refine_ls_wR_factor_ref 0.1190
_reflns_number_gt 1755
_reflns_number_total 2173
_reflns_threshold_expression I>2sigma(I)
_cod_data_source_file fj2304.cif
_cod_data_source_block I
_cod_depositor_comments
;
The following automatic conversions were performed:
'_symmetry_cell_setting' value 'Orthorhombic' changed to 'orthorhombic'
according to '/home/saulius/struct/CIF-dictionaries/cif_core.dic'
dictionary named 'cif_core.dic' version 2.4.1 from 2010-06-29.

Automatic conversion script
Id: cif_fix_enum 1527 2010-12-29 10:47:43Z saulius 
;
_cod_original_cell_volume 2780.7(11)
_cod_database_code 2226110
_cod_database_fobs_code 2226110

loop_
_symmetry_equiv_pos_as_xyz
'x, y, z'
'-x+1/2, -y, z+1/2'
'-x, y+1/2, -z+1/2'
'x+1/2, -y+1/2, -z'
'-x, -y, -z'
'x-1/2, y, -z-1/2'
'x, -y-1/2, z-1/2'
'-x-1/2, y-1/2, z'

loop_
_atom_site_type_symbol
_atom_site_label
_atom_site_fract_x
_atom_site_fract_y
_atom_site_fract_z
_atom_site_U_iso_or_equiv
_atom_site_adp_type
_atom_site_calc_flag
_atom_site_refinement_flags
_atom_site_occupancy
_atom_site_disorder_assembly
_atom_site_disorder_group
O O1 -0.01213(10) 0.06346(16) 0.54893(3) 0.0182(3) Uani d . 1 . .
O O2 0.02685(11) 0.22640(18) 0.49329(4) 0.0209(3) Uani d . 1 . .
H H2O 0.018(2) 0.122(4) 0.4790(8) 0.049(7) Uiso d . 1 . .
O O3 0.19151(12) 0.77788(18) 0.76439(3) 0.0250(4) Uani d . 1 . .
C C1 -0.07178(15) 0.5720(2) 0.60649(5) 0.0173(4) Uani d . 1 . .
H H1A -0.0730 0.6650 0.5857 0.021 Uiso calc R 1 . .
H H1B -0.1403 0.5909 0.6258 0.021 Uiso calc R 1 . .
C C2 -0.09016(14) 0.4018(2) 0.58418(5) 0.0152(4) Uani d . 1 . .
H H2 -0.1031 0.3108 0.6055 0.018 Uiso calc R 1 . .
C C3 0.02669(14) 0.3611(2) 0.55976(5) 0.0141(4) Uani d . 1 . .
H H3 0.0446 0.4592 0.5409 0.017 Uiso calc R 1 . .
C C4 0.13603(14) 0.3370(2) 0.58944(5) 0.0148(4) Uani d . 1 . .
H H4 0.1288 0.2227 0.6030 0.018 Uiso calc R 1 . .
C C5 0.13641(15) 0.4715(2) 0.62290(5) 0.0161(4) Uani d . 1 . .
H H5 0.2066 0.4796 0.6399 0.019 Uiso calc R 1 . .
C C6 0.04532(15) 0.5812(2) 0.63059(5) 0.0152(4) Uani d . 1 . .
C C7 0.05757(14) 0.7208(2) 0.66193(5) 0.0157(4) Uani d . 1 . .
C C8 0.11780(15) 0.6918(2) 0.69955(5) 0.0167(4) Uani d . 1 . .
H H8 0.1500 0.5820 0.7054 0.020 Uiso calc R 1 . .
C C9 0.13098(15) 0.8233(2) 0.72858(5) 0.0181(4) Uani d . 1 . .
C C10 0.08441(15) 0.9845(2) 0.72076(5) 0.0202(4) Uani d . 1 . .
H H10 0.0930 1.0736 0.7406 0.024 Uiso calc R 1 . .
C C11 0.02467(16) 1.0126(3) 0.68315(5) 0.0209(4) Uani d . 1 . .
H H11 -0.0067 1.1228 0.6772 0.025 Uiso calc R 1 . .
C C12 0.01008(15) 0.8828(2) 0.65423(5) 0.0189(4) Uani d . 1 . .
H H12 -0.0324 0.9042 0.6291 0.023 Uiso calc R 1 . .
C C13 -0.20110(15) 0.4090(2) 0.55581(5) 0.0194(4) Uani d . 1 . .
H H13A -0.2153 0.2962 0.5436 0.029 Uiso calc R 1 . .
H H13B -0.1870 0.4920 0.5335 0.029 Uiso calc R 1 . .
H H13C -0.2722 0.4433 0.5721 0.029 Uiso calc R 1 . .
C C14 0.01185(14) 0.2031(2) 0.53354(5) 0.0137(4) Uani d . 1 . .
C C15 0.25486(15) 0.3418(2) 0.56468(5) 0.0183(4) Uani d . 1 . .
H H15A 0.3235 0.3277 0.5837 0.027 Uiso calc R 1 . .
H H15B 0.2618 0.4515 0.5503 0.027 Uiso calc R 1 . .
H H15C 0.2552 0.2492 0.5442 0.027 Uiso calc R 1 . .
C C16 0.19283(18) 0.8987(3) 0.79772(5) 0.0244(5) Uani d . 1 . .
H H16A 0.2328 0.8483 0.8220 0.037 Uiso calc R 1 . .
H H16B 0.1094 0.9297 0.8050 0.037 Uiso calc R 1 . .
H H16C 0.2371 1.0010 0.7890 0.037 Uiso calc R 1 . .

loop_
_atom_site_aniso_label
_atom_site_aniso_U_11
_atom_site_aniso_U_22
_atom_site_aniso_U_33
_atom_site_aniso_U_12
_atom_site_aniso_U_13
_atom_site_aniso_U_23
O1 0.0202(7) 0.0155(9) 0.0188(7) -0.0023(5) 0.0004(5) -0.0007(5)
O2 0.0300(7) 0.0176(10) 0.0153(7) -0.0046(5) 0.0012(5) -0.0023(5)
O3 0.0342(8) 0.0229(10) 0.0177(7) 0.0040(5) -0.0082(5) -0.0049(5)
C1 0.0154(9) 0.0176(13) 0.0190(9) 0.0023(7) 0.0011(7) -0.0024(7)
C2 0.0133(9) 0.0163(12) 0.0161(8) 0.0002(6) 0.0005(6) 0.0001(6)
C3 0.0147(9) 0.0130(12) 0.0148(8) -0.0001(6) -0.0009(6) 0.0004(7)
C4 0.0126(9) 0.0149(12) 0.0169(8) 0.0003(6) -0.0016(6) 0.0007(7)
C5 0.0159(9) 0.0165(12) 0.0159(8) -0.0020(7) -0.0018(6) -0.0007(7)
C6 0.0162(9) 0.0151(12) 0.0142(8) -0.0016(7) 0.0014(7) 0.0018(6)
C7 0.0119(9) 0.0179(13) 0.0171(9) -0.0020(7) 0.0038(6) -0.0007(7)
C8 0.0182(9) 0.0138(12) 0.0181(9) 0.0009(6) 0.0022(6) -0.0004(6)
C9 0.0175(9) 0.0198(13) 0.0170(8) -0.0018(7) 0.0005(7) 0.0002(7)
C10 0.0197(10) 0.0204(13) 0.0205(9) -0.0017(7) 0.0028(7) -0.0063(7)
C11 0.0228(10) 0.0161(13) 0.0239(10) 0.0045(7) 0.0012(7) -0.0020(7)
C12 0.0172(9) 0.0206(14) 0.0189(9) 0.0025(7) -0.0013(7) -0.0012(7)
C13 0.0145(9) 0.0199(13) 0.0238(9) 0.0016(7) -0.0021(7) -0.0031(7)
C14 0.0074(8) 0.0156(13) 0.0181(9) 0.0008(6) -0.0011(6) 0.0011(7)
C15 0.0151(9) 0.0173(12) 0.0225(8) 0.0000(7) -0.0005(7) -0.0029(7)
C16 0.0330(11) 0.0235(14) 0.0168(9) -0.0040(8) -0.0029(8) -0.0055(7)

loop_
_atom_type_symbol
_atom_type_description
_atom_type_scat_dispersion_real
_atom_type_scat_dispersion_imag
_atom_type_scat_source
C C 0.0015 0.0009 'International Tables Vol C Tables 4.2.6.8 and 6.1.1.4'
H H 0.0000 0.0000 'International Tables Vol C Tables 4.2.6.8 and 6.1.1.4'
O O 0.0056 0.0036 'International Tables Vol C Tables 4.2.6.8 and 6.1.1.4'

loop_
_geom_angle_atom_site_label_1
_geom_angle_atom_site_label_2
_geom_angle_atom_site_label_3
_geom_angle_site_symmetry_1
_geom_angle_site_symmetry_3
_geom_angle
_geom_angle_publ_flag
C14 O2 H2O . . 110.1(16) ?
C9 O3 C16 . . 117.34(15) ?
C6 C1 C2 . . 113.35(14) ?
C6 C1 H1A . . 108.9 ?
C2 C1 H1A . . 108.9 ?
C6 C1 H1B . . 108.9 ?
C2 C1 H1B . . 108.9 ?
H1A C1 H1B . . 107.7 ?
C13 C2 C1 . . 110.76(14) ?
C13 C2 C3 . . 111.93(13) ?
C1 C2 C3 . . 107.97(13) ?
C13 C2 H2 . . 108.7 ?
C1 C2 H2 . . 108.7 ?
C3 C2 H2 . . 108.7 ?
C14 C3 C2 . . 111.34(13) ?
C14 C3 C4 . . 109.16(14) ?
C2 C3 C4 . . 111.26(13) ?
C14 C3 H3 . . 108.3 ?
C2 C3 H3 . . 108.3 ?
C4 C3 H3 . . 108.3 ?
C5 C4 C15 . . 110.53(14) ?
C5 C4 C3 . . 110.86(14) ?
C15 C4 C3 . . 110.06(13) ?
C5 C4 H4 . . 108.4 ?
C15 C4 H4 . . 108.4 ?
C3 C4 H4 . . 108.4 ?
C6 C5 C4 . . 125.23(15) ?
C6 C5 H5 . . 117.4 ?
C4 C5 H5 . . 117.4 ?
C5 C6 C7 . . 121.65(15) ?
C5 C6 C1 . . 120.98(16) ?
C7 C6 C1 . . 117.32(14) ?
C12 C7 C8 . . 118.65(15) ?
C12 C7 C6 . . 120.89(15) ?
C8 C7 C6 . . 120.46(16) ?
C7 C8 C9 . . 120.42(17) ?
C7 C8 H8 . . 119.8 ?
C9 C8 H8 . . 119.8 ?
O3 C9 C10 . . 124.50(15) ?
O3 C9 C8 . . 114.65(16) ?
C10 C9 C8 . . 120.85(16) ?
C9 C10 C11 . . 118.43(16) ?
C9 C10 H10 . . 120.8 ?
C11 C10 H10 . . 120.8 ?
C12 C11 C10 . . 121.27(18) ?
C12 C11 H11 . . 119.4 ?
C10 C11 H11 . . 119.4 ?
C11 C12 C7 . . 120.36(16) ?
C11 C12 H12 . . 119.8 ?
C7 C12 H12 . . 119.8 ?
C2 C13 H13A . . 109.5 ?
C2 C13 H13B . . 109.5 ?
H13A C13 H13B . . 109.5 ?
C2 C13 H13C . . 109.5 ?
H13A C13 H13C . . 109.5 ?
H13B C13 H13C . . 109.5 ?
O1 C14 O2 . . 123.06(15) ?
O1 C14 C3 . . 122.03(14) ?
O2 C14 C3 . . 114.91(15) ?
C4 C15 H15A . . 109.5 ?
C4 C15 H15B . . 109.5 ?
H15A C15 H15B . . 109.5 ?
C4 C15 H15C . . 109.5 ?
H15A C15 H15C . . 109.5 ?
H15B C15 H15C . . 109.5 ?
O3 C16 H16A . . 109.5 ?
O3 C16 H16B . . 109.5 ?
H16A C16 H16B . . 109.5 ?
O3 C16 H16C . . 109.5 ?
H16A C16 H16C . . 109.5 ?
H16B C16 H16C . . 109.5 ?

loop_
_geom_bond_atom_site_label_1
_geom_bond_atom_site_label_2
_geom_bond_site_symmetry_2
_geom_bond_distance
_geom_bond_publ_flag
O1 C14 . 1.230(2) ?
O2 C14 . 1.317(2) ?
O2 H2O . 0.94(3) ?
O3 C9 . 1.378(2) ?
O3 C16 . 1.430(2) ?
C1 C6 . 1.508(2) ?
C1 C2 . 1.528(2) ?
C1 H1A . 0.9900 ?
C1 H1B . 0.9900 ?
C2 C13 . 1.527(2) ?
C2 C3 . 1.543(2) ?
C2 H2 . 1.0000 ?
C3 C14 . 1.508(2) ?
C3 C4 . 1.549(2) ?
C3 H3 . 1.0000 ?
C4 C5 . 1.507(2) ?
C4 C15 . 1.534(2) ?
C4 H4 . 1.0000 ?
C5 C6 . 1.346(3) ?
C5 H5 . 0.9500 ?
C6 C7 . 1.493(2) ?
C7 C12 . 1.396(3) ?
C7 C8 . 1.398(2) ?
C8 C9 . 1.399(2) ?
C8 H8 . 0.9500 ?
C9 C10 . 1.387(3) ?
C10 C11 . 1.394(2) ?
C10 H10 . 0.9500 ?
C11 C12 . 1.388(3) ?
C11 H11 . 0.9500 ?
C12 H12 . 0.9500 ?
C13 H13A . 0.9800 ?
C13 H13B . 0.9800 ?
C13 H13C . 0.9800 ?
C15 H15A . 0.9800 ?
C15 H15B . 0.9800 ?
C15 H15C . 0.9800 ?
C16 H16A . 0.9800 ?
C16 H16B . 0.9800 ?
C16 H16C . 0.9800 ?

loop_
_geom_hbond_atom_site_label_D
_geom_hbond_atom_site_label_H
_geom_hbond_atom_site_label_A
_geom_hbond_site_symmetry_A
_geom_hbond_distance_DH
_geom_hbond_distance_HA
_geom_hbond_distance_DA
_geom_hbond_angle_DHA
O2 H2O O1 5_556 0.94(3) 1.71(3) 2.6523(19) 175(2)

loop_
_geom_torsion_atom_site_label_1
_geom_torsion_atom_site_label_2
_geom_torsion_atom_site_label_3
_geom_torsion_atom_site_label_4
_geom_torsion_site_symmetry_1
_geom_torsion_site_symmetry_2
_geom_torsion_site_symmetry_3
_geom_torsion_site_symmetry_4
_geom_torsion
_geom_torsion_publ_flag
C6 C1 C2 C13 . . . . -172.40(14) ?
C6 C1 C2 C3 . . . . -49.53(18) ?
C13 C2 C3 C14 . . . . -52.46(19) ?
C1 C2 C3 C14 . . . . -174.62(13) ?
C13 C2 C3 C4 . . . . -174.47(15) ?
C1 C2 C3 C4 . . . . 63.37(17) ?
C14 C3 C4 C5 . . . . -166.45(14) ?
C2 C3 C4 C5 . . . . -43.19(19) ?
C14 C3 C4 C15 . . . . 70.95(17) ?
C2 C3 C4 C15 . . . . -165.78(14) ?
C15 C4 C5 C6 . . . . 132.37(18) ?
C3 C4 C5 C6 . . . . 10.1(2) ?
C4 C5 C6 C7 . . . . -174.49(16) ?
C4 C5 C6 C1 . . . . 3.0(3) ?
C2 C1 C6 C5 . . . . 17.8(2) ?
C2 C1 C6 C7 . . . . -164.57(14) ?
C5 C6 C7 C12 . . . . 140.02(18) ?
C1 C6 C7 C12 . . . . -37.5(2) ?
C5 C6 C7 C8 . . . . -39.5(2) ?
C1 C6 C7 C8 . . . . 142.90(16) ?
C12 C7 C8 C9 . . . . -0.6(2) ?
C6 C7 C8 C9 . . . . 178.94(15) ?
C16 O3 C9 C10 . . . . 8.2(2) ?
C16 O3 C9 C8 . . . . -171.22(15) ?
C7 C8 C9 O3 . . . . 179.71(14) ?
C7 C8 C9 C10 . . . . 0.2(2) ?
O3 C9 C10 C11 . . . . -179.78(16) ?
C8 C9 C10 C11 . . . . -0.4(2) ?
C9 C10 C11 C12 . . . . 0.9(3) ?
C10 C11 C12 C7 . . . . -1.3(3) ?
C8 C7 C12 C11 . . . . 1.2(2) ?
C6 C7 C12 C11 . . . . -178.39(15) ?
C2 C3 C14 O1 . . . . -60.2(2) ?
C4 C3 C14 O1 . . . . 63.06(19) ?
C2 C3 C14 O2 . . . . 120.03(15) ?
C4 C3 C14 O2 . . . . -116.76(15) ?
